data_7127250
loop_
_publ_author_name
'Murugavel, M.'
'Adinarayana, B.'
'Das, Mainak'
'Peruncheralathan, S.'
'Palepu, Narasinga Rao'
'Srinivasan, A.'

_publ_section_title
;
 PtCl<sub>2</sub> mediated peripheral transformation of
 carbatriphyrin(3.1.1) into a <i>meso</i>-fused \b-\b' dimer and its
 monomer analogue.
;
_journal_issue 84
_journal_name_full 'Chemical communications (Cambridge, England)'
_journal_page_first 12809
_journal_page_last 12812
_journal_paper_doi 10.1039/d0cc05309k
_journal_volume 56
_journal_year 2020
_chemical_formula_moiety '0.07(C47 H31 F5 N2 O)'
_chemical_formula_sum 'C3.36 H2.21 F0.36 N0.14 O0.07'
_chemical_formula_weight 52.48
_chemical_name_systematic 'carbatriphyrin[3.1.1] fused monomer'
_space_group_crystal_system triclinic
_space_group_IT_number 2
_space_group_name_Hall '-P 1'
_space_group_name_H-M_alt 'P -1'
_atom_sites_solution_hydrogens geom
_atom_sites_solution_primary dual
_audit_creation_date 2018-12-10
_audit_creation_method
;
Olex2 1.2
(compiled 2017.03.28 svn.r3405 for OlexSys, GUI svn.r5337)
;
_audit_update_record
;
2019-09-19 deposited with the CCDC.	2020-09-14 downloaded from the CCDC.
;
_cell_angle_alpha 71.893(6)
_cell_angle_beta 73.259(7)
_cell_angle_gamma 69.076(6)
_cell_formula_units_Z 28
_cell_length_a 10.4374(7)
_cell_length_b 13.2672(8)
_cell_length_c 16.3284(12)
_cell_measurement_reflns_used 5174
_cell_measurement_temperature 113(20)
_cell_measurement_theta_max 73.7150
_cell_measurement_theta_min 3.6820
_cell_volume 1967.1(3)
_computing_cell_refinement 'CrysAlisPro 1.171.39.46b (Rigaku OD, 2018)'
_computing_data_collection 'CrysAlisPro 1.171.39.46b (Rigaku OD, 2018)'
_computing_data_reduction 'CrysAlisPro 1.171.39.46b (Rigaku OD, 2018)'
_computing_molecular_graphics 'Olex2 (Dolomanov et al., 2009)'
_computing_publication_material 'Olex2 (Dolomanov et al., 2009)'
_computing_structure_refinement 'ShelXL (Sheldrick, 2015)'
_computing_structure_solution 'ShelXT (Sheldrick, 2015)'
_diffrn_ambient_environment N~2~
_diffrn_ambient_temperature 113(20)
_diffrn_detector 'CCD plate'
_diffrn_detector_type 'Pilatus 200K'
_diffrn_measured_fraction_theta_full 0.999
_diffrn_measured_fraction_theta_max 0.999
_diffrn_measurement_details
;
List of Runs (angles in degrees, time in seconds):

  # Type    Start    End  Width  t~exp~   \w     \q     \k     \f   Frames
#--------------------------------------------------------------------------
  1  \w    -44.00   6.00   0.50   11.00    --    0.00 115.00  54.00  100
  2  \w     65.00 158.00   0.50   11.00    --  102.08 168.00-161.00  186
  3  \w     99.00 168.00   0.50   11.00    --  102.08 115.00  54.00  138
  4  \w     48.00 148.00   0.50   11.00    --  102.08-168.00-179.00  200
  5  \w     36.00 113.00   0.50   11.00    --  102.08-115.00 -35.00  154
  6  \w     -1.00  65.00   0.50   11.00    --    0.00  37.00-150.00  132
  7  \w     -1.00  65.00   0.50   11.00    --    0.00  37.00  30.00  132
  8  \w    -61.00  10.00   0.50   11.00    --    0.00 -57.00 -90.00  142
  9  \w     -1.00  65.00   0.50   11.00    --    0.00  37.00  90.00  132
 10  \w     40.00 114.00   0.50   11.00    --  102.08 -61.00  30.00  148
 11  \w     40.00 124.00   0.50   11.00    --  102.08 -77.00 150.00  168
 12  \w     39.00 105.00   0.50   11.00    --  102.08 -45.00  90.00  132
 13  \w     34.00 109.00   0.50   11.00    --  102.08 -94.00   0.00  150
 14  \w    100.00 165.00   0.50   11.00    --  102.08  45.00 -60.00  130
 15  \w     36.00 103.00   0.50   11.00    --  102.08 -30.00 150.00  134
 16  \w     40.00 114.00   0.50   11.00    --  102.08 -61.00 150.00  148
 17  \w    100.00 165.00   0.50   11.00    --  102.08  45.00-180.00  130
 18  \w    100.00 165.00   0.50   11.00    --  102.08  45.00 -30.00  130
 19  \w     39.00 118.00   0.50   11.00    --  102.08-125.00 -60.00  158
 20  \w     39.00 118.00   0.50   11.00    --  102.08-125.00-180.00  158
 21  \w     40.00 114.00   0.50   11.00    --  102.08 -61.00 -90.00  148
 22  \w     36.00 103.00   0.50   11.00    --  102.08 -30.00-150.00  134
 23  \w    100.00 165.00   0.50   11.00    --  102.08  45.00  30.00  130
 24  \w     36.00 103.00   0.50   11.00    --  102.08 -30.00   0.00  134
 25  \w     39.00 105.00   0.50   11.00    --  102.08 -45.00 -60.00  132
 26  \w    101.00 169.00   0.50   11.00    --  102.08  30.00 -60.00  136
 27  \w     34.00 104.00   0.50   11.00    --  102.08 -15.00 150.00  140
 28  \w     34.00 109.00   0.50   11.00    --  102.08 -94.00  60.00  150
 29  \w    100.00 170.00   0.50   11.00    --  102.08  15.00   0.00  140
 30  \w     -1.00  65.00   0.50   11.00    --    0.00  37.00 -30.00  132
 31  \w     -1.00  62.00   0.50   11.00    --    0.00  19.00 150.00  126
 32  \w     -1.00  65.00   0.50   11.00    --    0.00  37.00 -90.00  132
;
_diffrn_measurement_device 'four-circle diffractometer'
_diffrn_measurement_device_type 'SuperNova, Dual, Cu at home/near, Pilatus 200K'
_diffrn_measurement_method '\w scans'
_diffrn_orient_matrix_type 'CrysAlisPro convention (1999,Acta A55,543-557)'
_diffrn_orient_matrix_UB_11 0.0335364000
_diffrn_orient_matrix_UB_12 0.0020153000
_diffrn_orient_matrix_UB_13 -0.0986570000
_diffrn_orient_matrix_UB_21 0.1133298000
_diffrn_orient_matrix_UB_22 0.0567735000
_diffrn_orient_matrix_UB_23 -0.0157553000
_diffrn_orient_matrix_UB_31 0.1097098000
_diffrn_orient_matrix_UB_32 -0.1144983000
_diffrn_orient_matrix_UB_33 0.0167388000
_diffrn_radiation_monochromator mirror
_diffrn_radiation_probe x-ray
_diffrn_radiation_type CuK\a
_diffrn_radiation_wavelength 1.54184
_diffrn_reflns_av_R_equivalents 0.1887
_diffrn_reflns_av_unetI/netI 0.1535
_diffrn_reflns_Laue_measured_fraction_full 0.999
_diffrn_reflns_Laue_measured_fraction_max 0.999
_diffrn_reflns_limit_h_max 12
_diffrn_reflns_limit_h_min -12
_diffrn_reflns_limit_k_max 15
_diffrn_reflns_limit_k_min -15
_diffrn_reflns_limit_l_max 19
_diffrn_reflns_limit_l_min -19
_diffrn_reflns_number 28432
_diffrn_reflns_point_group_measured_fraction_full 0.999
_diffrn_reflns_point_group_measured_fraction_max 0.999
_diffrn_reflns_theta_full 67.684
_diffrn_reflns_theta_max 68.249
_diffrn_reflns_theta_min 3.667
_diffrn_source 'micro-focus sealed X-ray tube'
_diffrn_source_type 'SuperNova (Cu) X-ray Source'
_exptl_absorpt_coefficient_mu 0.751
_exptl_absorpt_correction_T_max 1.00000
_exptl_absorpt_correction_T_min 0.72485
_exptl_absorpt_correction_type multi-scan
_exptl_absorpt_process_details
;
CrysAlisPro 1.171.39.46b (Rigaku Oxford Diffraction, 2018)
Empirical absorption correction using spherical harmonics,
 implemented in SCALE3 ABSPACK scaling algorithm.
;
_exptl_crystal_colour 'metallic blackish brown'
_exptl_crystal_colour_lustre metallic
_exptl_crystal_colour_modifier blackish
_exptl_crystal_colour_primary brown
_exptl_crystal_density_diffrn 1.240
_exptl_crystal_description block
_exptl_crystal_F_000 760
_exptl_crystal_preparation 'The sample was prepared by diffusion of hexane into chloroform solution'
_exptl_crystal_recrystallization_method 'The sample was crystallized by vapour difussion technique'
_exptl_crystal_size_max 0.929
_exptl_crystal_size_mid 0.351
_exptl_crystal_size_min 0.269
_refine_diff_density_max 0.648
_refine_diff_density_min -0.511
_refine_diff_density_rms 0.093
_refine_ls_extinction_method none
_refine_ls_goodness_of_fit_ref 1.018
_refine_ls_hydrogen_treatment constr
_refine_ls_matrix_type full
_refine_ls_number_parameters 501
_refine_ls_number_reflns 7189
_refine_ls_number_restraints 0
_refine_ls_restrained_S_all 1.018
_refine_ls_R_factor_all 0.1577
_refine_ls_R_factor_gt 0.0997
_refine_ls_shift/su_max 0.000
_refine_ls_shift/su_mean 0.000
_refine_ls_structure_factor_coef Fsqd
_refine_ls_weighting_details 'w=1/[\s^2^(Fo^2^)+(0.1640P)^2^] where P=(Fo^2^+2Fc^2^)/3'
_refine_ls_weighting_scheme calc
_refine_ls_wR_factor_gt 0.2694
_refine_ls_wR_factor_ref 0.3064
_reflns_Friedel_coverage 0.000
_reflns_number_gt 3807
_reflns_number_total 7189
_reflns_threshold_expression 'I > 2\s(I)'
_cod_data_source_file d0cc05309k2.cif
_cod_data_source_block as_23pibhy_fm
_cod_depositor_comments 'Adding full bibliography for 7127249--7127250.cif.'
_cod_database_code 7127250
_shelx_shelxl_version_number 2016/6
_chemical_oxdiff_formula 'C H N F O'
_shelx_space_group_comment
;
The symmetry employed for this shelxl refinement is uniquely defined
by the following loop, which should always be used as a source of
symmetry information in preference to the above space-group names.
They are only intended as comments.
;
_diffrn_oxdiff_ac3_digest_frames
;
014922cd906226a37e1823ac22b64675270002588f9
;
_reflns_odcompleteness_completeness 99.96
_reflns_odcompleteness_iscentric 1
_reflns_odcompleteness_theta 66.97
_olex2_refinement_description
;
1. Fixed Uiso
 At 1.2 times of:
  All C(H) groups, All N(H) groups
 At 1.5 times of:
  All C(H,H,H) groups
2. Uiso/Uaniso restraints and constraints
F3 \\sim F4 \\sim F5: within 2A with sigma of 0.04 and sigma for terminal atoms
of 0.08
3.a Aromatic/amide H refined with riding coordinates:
 N2(H2), C1"(H1"), C1'(H1'), C2"(H2"), C2'(H2'), C5(H5), C6(H6), C15(H15),
 C16(H16), C17(H17), C19(H19), C20(H20), C21(H21), C23(H23), C29(H29), C31(H31)
3.b Idealised Me refined as rotating group:
 C25(H25A,H25B,H25C), C26(H26A,H26B,H26C), C33(H33A,H33B,H33C), C34(H34A,H34B,
 H34C), C35(H35A,H35B,H35C)
;
_olex2_exptl_crystal_mounting_method 'The crystal was mounted by means of paratonic oil'
_olex2_submission_original_sample_id 'carbatriphyrin[3.1.1] fused monomer'
_olex2_submission_special_instructions 'No special instructions were received'
_oxdiff_exptl_absorpt_empirical_details
;
Empirical correction (ABSPACK) includes:
- Absorption correction using spherical harmonics
- Frame scaling
;
_oxdiff_exptl_absorpt_empirical_full_max 3.279
_oxdiff_exptl_absorpt_empirical_full_min 0.309

loop_
_space_group_symop_operation_xyz
'x, y, z'
'-x, -y, -z'

loop_
_atom_site_label
_atom_site_type_symbol
_atom_site_fract_x
_atom_site_fract_y
_atom_site_fract_z
_atom_site_U_iso_or_equiv
_atom_site_adp_type
_atom_site_occupancy
_atom_site_site_symmetry_order
_atom_site_calc_flag
_atom_site_refinement_flags_posn
_atom_site_refinement_flags_adp
_atom_site_refinement_flags_occupancy
_atom_site_disorder_assembly
_atom_site_disorder_group
F1 F 0.5068(3) 0.9135(3) 0.9265(2) 0.0506(9) Uani 1 1 d . . . . .
F2 F 0.3294(4) 0.9512(3) 1.0782(2) 0.0634(10) Uani 1 1 d . . . . .
F3 F 0.0749(4) 0.9166(3) 1.1193(2) 0.0679(11) Uani 1 1 d . U . . .
F4 F -0.0003(4) 0.8422(3) 1.0079(3) 0.0661(11) Uani 1 1 d . U . . .
F5 F 0.1794(3) 0.7943(3) 0.8613(2) 0.0553(10) Uani 1 1 d . U . . .
O1 O 0.1802(4) 1.0084(3) 0.7484(3) 0.0442(10) Uani 1 1 d . . . . .
N1 N 0.6869(5) 0.7210(3) 0.7458(3) 0.0393(11) Uani 1 1 d . . . . .
N2 N 0.4945(5) 0.8434(4) 0.6528(3) 0.0415(12) Uani 1 1 d . . . . .
H2 H 0.580791 0.804112 0.648941 0.050 Uiso 1 1 calc R . . . .
C1 C 0.9496(5) 0.6703(4) 0.5657(4) 0.0371(14) Uani 1 1 d . . . . .
C1" C 1.1504(5) 0.7402(4) 0.4923(4) 0.0376(14) Uani 1 1 d . . . . .
H1" H 1.200131 0.776460 0.441924 0.045 Uiso 1 1 calc R . . . .
C1' C 1.0299(5) 0.7223(4) 0.4901(4) 0.0347(13) Uani 1 1 d . . . . .
H1' H 1.000235 0.745327 0.436989 0.042 Uiso 1 1 calc R . . . .
C2 C 0.9940(6) 0.6351(4) 0.6464(4) 0.0391(14) Uani 1 1 d . . . . .
C2" C 1.1963(6) 0.7034(4) 0.5704(4) 0.0429(15) Uani 1 1 d . . . . .
H2" H 1.277824 0.714712 0.572988 0.051 Uiso 1 1 calc R . . . .
C2' C 1.1221(5) 0.6499(4) 0.6445(4) 0.0360(13) Uani 1 1 d . . . . .
H2' H 1.157946 0.622344 0.695732 0.043 Uiso 1 1 calc R . . . .
C3 C 0.9240(6) 0.5831(4) 0.7349(4) 0.0386(14) Uani 1 1 d . . . . .
C4 C 0.7898(6) 0.6257(4) 0.7787(4) 0.0388(14) Uani 1 1 d . . . . .
C5 C 0.7362(6) 0.5840(4) 0.8714(4) 0.0397(14) Uani 1 1 d . . . . .
H5 H 0.779862 0.519286 0.908249 0.048 Uiso 1 1 calc R . . . .
C6 C 0.6131(6) 0.6560(4) 0.8930(4) 0.0438(15) Uani 1 1 d . . . . .
H6 H 0.556652 0.652500 0.948896 0.053 Uiso 1 1 calc R . . . .
C7 C 0.5821(6) 0.7407(4) 0.8147(4) 0.0412(14) Uani 1 1 d . . . . .
C8 C 0.4516(6) 0.8254(4) 0.8077(4) 0.0397(14) Uani 1 1 d . . . . .
C9 C 0.4115(6) 0.8720(4) 0.7282(4) 0.0410(15) Uani 1 1 d . . . . .
C10 C 0.2761(6) 0.9538(4) 0.7018(4) 0.0383(14) Uani 1 1 d . . . . .
C11 C 0.2899(6) 0.9537(4) 0.6093(4) 0.0371(14) Uani 1 1 d . . . . .
C12 C 0.4252(5) 0.8843(4) 0.5825(4) 0.0364(13) Uani 1 1 d . . . . .
C13 C 0.4710(5) 0.8546(4) 0.5035(4) 0.0337(13) Uani 1 1 d . . . . .
C14 C 0.5978(5) 0.7556(4) 0.5010(4) 0.0341(13) Uani 1 1 d . . . . .
C15 C 0.5931(6) 0.6543(4) 0.4941(4) 0.0386(14) Uani 1 1 d . . . . .
H15 H 0.517515 0.651768 0.476263 0.046 Uiso 1 1 calc R . . . .
C16 C 0.6987(5) 0.5593(4) 0.5134(4) 0.0394(14) Uani 1 1 d . . . . .
H16 H 0.695201 0.492979 0.507309 0.047 Uiso 1 1 calc R . . . .
C17 C 0.8115(5) 0.5599(4) 0.5421(4) 0.0375(13) Uani 1 1 d . . . . .
H17 H 0.879727 0.493678 0.558014 0.045 Uiso 1 1 calc R . . . .
C18 C 0.8230(5) 0.6594(4) 0.5473(3) 0.0339(13) Uani 1 1 d . . . . .
C19 C 0.7160(5) 0.7555(4) 0.5240(4) 0.0363(13) Uani 1 1 d . . . . .
H19 H 0.724237 0.823121 0.523811 0.044 Uiso 1 1 calc R . . . .
C20 C 0.1980(6) 0.9979(4) 0.5534(4) 0.0374(14) Uani 1 1 d . . . . .
H20 H 0.106843 1.039758 0.571568 0.045 Uiso 1 1 calc R . . . .
C20A C 0.2434(5) 0.9790(4) 0.4676(4) 0.0334(12) Uani 1 1 d . . . . .
C21 C 0.1520(6) 1.0338(4) 0.4067(4) 0.0409(14) Uani 1 1 d . . . . .
H21 H 0.062663 1.078325 0.425265 0.049 Uiso 1 1 calc R . . . .
C22 C 0.1914(6) 1.0230(4) 0.3224(4) 0.0408(14) Uani 1 1 d . . . . .
C23 C 0.3286(6) 0.9578(4) 0.2948(4) 0.0420(14) Uani 1 1 d . . . . .
H23 H 0.356689 0.951670 0.236606 0.050 Uiso 1 1 calc R . . . .
C24 C 0.4230(6) 0.9028(4) 0.3497(4) 0.0390(14) Uani 1 1 d . . . . .
C24A C 0.3808(5) 0.9096(4) 0.4400(4) 0.0380(14) Uani 1 1 d . . . . .
C25 C 0.0958(6) 1.0815(5) 0.2570(4) 0.0506(16) Uani 1 1 d . . . . .
H25A H 0.079500 1.027455 0.236602 0.076 Uiso 1 1 calc GR . . . .
H25B H 0.138788 1.129084 0.208114 0.076 Uiso 1 1 calc GR . . . .
H25C H 0.008236 1.124977 0.284883 0.076 Uiso 1 1 calc GR . . . .
C26 C 0.5693(6) 0.8433(5) 0.3103(4) 0.0450(15) Uani 1 1 d . . . . .
H26A H 0.635196 0.857467 0.332705 0.067 Uiso 1 1 calc GR . . . .
H26B H 0.585063 0.869446 0.247492 0.067 Uiso 1 1 calc GR . . . .
H26C H 0.581153 0.765026 0.325526 0.067 Uiso 1 1 calc GR . . . .
C27 C 1.0198(6) 0.4883(4) 0.7887(4) 0.0387(14) Uani 1 1 d . . . . .
C28 C 1.0589(6) 0.3808(4) 0.7744(4) 0.0401(14) Uani 1 1 d . . . . .
C29 C 1.1458(6) 0.2934(4) 0.8237(4) 0.0427(15) Uani 1 1 d . . . . .
H29 H 1.168748 0.222464 0.815043 0.051 Uiso 1 1 calc R . . . .
C30 C 1.2005(6) 0.3087(5) 0.8864(4) 0.0471(16) Uani 1 1 d . . . . .
C31 C 1.1600(6) 0.4164(5) 0.8979(4) 0.0450(15) Uani 1 1 d . . . . .
H31 H 1.196385 0.428568 0.938506 0.054 Uiso 1 1 calc R . . . .
C32 C 1.0694(6) 0.5061(4) 0.8528(4) 0.0397(14) Uani 1 1 d . . . . .
C33 C 1.0092(7) 0.3575(5) 0.7053(4) 0.0497(16) Uani 1 1 d . . . . .
H33A H 1.061046 0.382647 0.648008 0.075 Uiso 1 1 calc GR . . . .
H33B H 0.911331 0.396025 0.707820 0.075 Uiso 1 1 calc GR . . . .
H33C H 1.023701 0.279242 0.716272 0.075 Uiso 1 1 calc GR . . . .
C34 C 1.2976(7) 0.2140(5) 0.9385(5) 0.0616(19) Uani 1 1 d . . . . .
H34A H 1.251982 0.199624 0.999179 0.092 Uiso 1 1 calc GR . . . .
H34B H 1.380801 0.232825 0.933113 0.092 Uiso 1 1 calc GR . . . .
H34C H 1.322095 0.149049 0.916361 0.092 Uiso 1 1 calc GR . . . .
C35 C 1.0320(6) 0.6173(5) 0.8729(4) 0.0486(16) Uani 1 1 d . . . . .
H35A H 1.040716 0.672528 0.818903 0.073 Uiso 1 1 calc GR . . . .
H35B H 1.093964 0.614754 0.907472 0.073 Uiso 1 1 calc GR . . . .
H35C H 0.937245 0.635910 0.905109 0.073 Uiso 1 1 calc GR . . . .
C36 C 0.3504(6) 0.8513(4) 0.8884(4) 0.0388(14) Uani 1 1 d . . . . .
C37 C 0.3831(6) 0.8919(4) 0.9460(4) 0.0380(13) Uani 1 1 d . . . . .
C38 C 0.2922(7) 0.9115(5) 1.0240(4) 0.0476(15) Uani 1 1 d . . . . .
C39 C 0.1633(6) 0.8955(5) 1.0451(4) 0.0441(15) Uani 1 1 d . . . . .
C40 C 0.1256(6) 0.8571(5) 0.9890(4) 0.0479(16) Uani 1 1 d . . . . .
C41 C 0.2198(6) 0.8358(5) 0.9129(4) 0.0452(15) Uani 1 1 d . . . . .

loop_
_atom_site_aniso_label
_atom_site_aniso_U_11
_atom_site_aniso_U_22
_atom_site_aniso_U_33
_atom_site_aniso_U_23
_atom_site_aniso_U_13
_atom_site_aniso_U_12
F1 0.0380(19) 0.052(2) 0.062(2) -0.0139(16) -0.0008(16) -0.0206(16)
F2 0.072(3) 0.063(2) 0.055(2) -0.0228(19) 0.0013(19) -0.022(2)
F3 0.065(2) 0.078(3) 0.051(2) -0.0310(19) 0.0243(19) -0.024(2)
F4 0.041(2) 0.078(3) 0.072(3) -0.017(2) 0.0181(19) -0.0332(19)
F5 0.051(2) 0.055(2) 0.064(2) -0.0192(18) 0.0071(18) -0.0305(18)
O1 0.036(2) 0.044(2) 0.048(2) -0.0216(18) 0.0076(18) -0.0094(18)
N1 0.036(3) 0.035(3) 0.043(3) -0.012(2) 0.005(2) -0.015(2)
N2 0.033(3) 0.035(2) 0.048(3) -0.011(2) 0.004(2) -0.009(2)
C1 0.030(3) 0.030(3) 0.043(3) -0.012(2) 0.014(2) -0.014(2)
C1" 0.030(3) 0.030(3) 0.042(3) -0.007(2) 0.016(2) -0.014(2)
C1' 0.031(3) 0.029(3) 0.034(3) -0.005(2) 0.004(2) -0.006(2)
C2 0.039(3) 0.032(3) 0.040(3) -0.009(2) 0.008(3) -0.014(2)
C2" 0.034(3) 0.032(3) 0.054(4) -0.010(3) 0.007(3) -0.012(2)
C2' 0.033(3) 0.038(3) 0.035(3) -0.008(2) 0.000(2) -0.014(2)
C3 0.036(3) 0.035(3) 0.041(3) -0.011(2) 0.008(3) -0.017(2)
C4 0.032(3) 0.036(3) 0.044(3) -0.011(2) 0.005(3) -0.012(3)
C5 0.040(3) 0.033(3) 0.044(3) -0.006(2) -0.003(3) -0.014(3)
C6 0.029(3) 0.032(3) 0.056(4) -0.008(3) 0.008(3) -0.007(2)
C7 0.033(3) 0.035(3) 0.052(4) -0.014(3) 0.008(3) -0.015(3)
C8 0.041(3) 0.031(3) 0.042(3) -0.009(2) 0.006(3) -0.017(3)
C9 0.030(3) 0.032(3) 0.056(4) -0.017(3) 0.013(3) -0.014(2)
C10 0.031(3) 0.028(3) 0.053(4) -0.015(2) 0.010(3) -0.015(2)
C11 0.035(3) 0.025(3) 0.043(3) -0.012(2) 0.013(3) -0.012(2)
C12 0.026(3) 0.029(3) 0.048(3) -0.005(2) 0.003(2) -0.012(2)
C13 0.028(3) 0.027(3) 0.041(3) -0.009(2) 0.008(2) -0.014(2)
C14 0.028(3) 0.023(3) 0.046(3) -0.014(2) 0.010(2) -0.011(2)
C15 0.028(3) 0.043(3) 0.045(3) -0.019(3) 0.008(2) -0.016(3)
C16 0.030(3) 0.035(3) 0.050(3) -0.017(2) 0.010(3) -0.015(3)
C17 0.026(3) 0.030(3) 0.047(3) -0.005(2) 0.002(2) -0.009(2)
C18 0.030(3) 0.033(3) 0.035(3) -0.011(2) 0.011(2) -0.016(2)
C19 0.027(3) 0.032(3) 0.045(3) -0.015(2) 0.010(2) -0.011(2)
C20 0.028(3) 0.028(3) 0.044(3) -0.004(2) 0.007(3) -0.009(2)
C20A 0.030(3) 0.025(3) 0.041(3) -0.010(2) 0.004(2) -0.012(2)
C21 0.032(3) 0.029(3) 0.054(4) -0.014(2) 0.010(3) -0.011(2)
C22 0.041(3) 0.029(3) 0.047(4) -0.011(2) 0.006(3) -0.015(3)
C23 0.044(3) 0.033(3) 0.044(3) -0.008(2) 0.003(3) -0.015(3)
C24 0.032(3) 0.031(3) 0.049(3) -0.012(2) 0.009(3) -0.015(2)
C24A 0.029(3) 0.030(3) 0.050(4) -0.010(2) 0.005(3) -0.012(2)
C25 0.047(4) 0.041(3) 0.048(4) -0.013(3) 0.001(3) -0.002(3)
C26 0.036(3) 0.039(3) 0.050(4) -0.016(3) 0.009(3) -0.009(3)
C27 0.033(3) 0.038(3) 0.041(3) -0.007(2) 0.007(3) -0.019(3)
C28 0.034(3) 0.038(3) 0.040(3) -0.009(2) 0.011(3) -0.016(3)
C29 0.040(3) 0.030(3) 0.045(3) -0.008(2) 0.012(3) -0.011(3)
C30 0.041(3) 0.039(3) 0.052(4) -0.004(3) 0.005(3) -0.016(3)
C31 0.039(3) 0.056(4) 0.040(3) -0.009(3) 0.006(3) -0.026(3)
C32 0.037(3) 0.030(3) 0.043(3) -0.007(2) 0.004(3) -0.011(3)
C33 0.059(4) 0.045(3) 0.046(4) -0.013(3) 0.000(3) -0.023(3)
C34 0.054(4) 0.055(4) 0.068(5) -0.006(3) 0.001(4) -0.023(3)
C35 0.043(4) 0.046(3) 0.058(4) -0.009(3) -0.002(3) -0.023(3)
C36 0.035(3) 0.031(3) 0.043(3) -0.006(2) 0.002(3) -0.012(2)
C37 0.033(3) 0.033(3) 0.040(3) -0.012(2) 0.006(3) -0.008(2)
C38 0.060(4) 0.036(3) 0.049(4) -0.020(3) -0.010(3) -0.008(3)
C39 0.044(4) 0.037(3) 0.042(3) -0.013(3) 0.004(3) -0.008(3)
C40 0.037(3) 0.045(3) 0.054(4) -0.011(3) 0.008(3) -0.015(3)
C41 0.048(4) 0.042(3) 0.047(4) -0.014(3) 0.002(3) -0.021(3)

loop_
_atom_type_symbol
_atom_type_description
_atom_type_scat_dispersion_real
_atom_type_scat_dispersion_imag
_atom_type_scat_source
C C 0.0181 0.0091 'International Tables Vol C Tables 4.2.6.8 and 6.1.1.4'
H H 0.0000 0.0000 'International Tables Vol C Tables 4.2.6.8 and 6.1.1.4'
F F 0.0727 0.0534 'International Tables Vol C Tables 4.2.6.8 and 6.1.1.4'
N N 0.0311 0.0180 'International Tables Vol C Tables 4.2.6.8 and 6.1.1.4'
O O 0.0492 0.0322 'International Tables Vol C Tables 4.2.6.8 and 6.1.1.4'

loop_
_geom_angle_atom_site_label_1
_geom_angle_atom_site_label_2
_geom_angle_atom_site_label_3
_geom_angle
_geom_angle_site_symmetry_1
_geom_angle_site_symmetry_3
_geom_angle_publ_flag
C7 N1 C4 106.2(5) . . ?
C9 N2 H2 123.5 . . ?
C9 N2 C12 113.1(5) . . ?
C12 N2 H2 123.5 . . ?
C1' C1 C2 119.2(5) . . ?
C1' C1 C18 112.8(5) . . ?
C2 C1 C18 128.0(4) . . ?
C1' C1" H1" 120.6 . . ?
C1' C1" C2" 118.8(5) . . ?
C2" C1" H1" 120.6 . . ?
C1 C1' H1' 118.9 . . ?
C1" C1' C1 122.3(5) . . ?
C1" C1' H1' 118.9 . . ?
C1 C2 C3 128.8(5) . . ?
C2' C2 C1 116.5(5) . . ?
C2' C2 C3 114.7(5) . . ?
C1" C2" H2" 119.9 . . ?
C2' C2" C1" 120.2(6) . . ?
C2' C2" H2" 119.9 . . ?
C2 C2' H2' 118.6 . . ?
C2" C2' C2 122.8(6) . . ?
C2" C2' H2' 118.6 . . ?
C2 C3 C27 115.5(5) . . ?
C4 C3 C2 126.7(5) . . ?
C4 C3 C27 116.4(5) . . ?
N1 C4 C5 108.4(4) . . ?
C3 C4 N1 127.0(5) . . ?
C3 C4 C5 124.4(5) . . ?
C4 C5 H5 126.6 . . ?
C6 C5 C4 106.9(5) . . ?
C6 C5 H5 126.6 . . ?
C5 C6 H6 126.0 . . ?
C5 C6 C7 108.1(5) . . ?
C7 C6 H6 126.0 . . ?
N1 C7 C6 110.3(5) . . ?
N1 C7 C8 123.7(5) . . ?
C8 C7 C6 125.5(5) . . ?
C7 C8 C36 119.7(5) . . ?
C9 C8 C7 120.5(5) . . ?
C9 C8 C36 119.2(5) . . ?
N2 C9 C8 122.1(5) . . ?
N2 C9 C10 105.4(5) . . ?
C8 C9 C10 132.4(5) . . ?
O1 C10 C9 125.9(6) . . ?
O1 C10 C11 128.9(6) . . ?
C11 C10 C9 105.2(5) . . ?
C12 C11 C10 107.2(5) . . ?
C20 C11 C10 132.9(5) . . ?
C20 C11 C12 119.6(5) . . ?
N2 C12 C11 108.6(5) . . ?
C13 C12 N2 127.0(5) . . ?
C13 C12 C11 124.0(6) . . ?
C12 C13 C14 113.8(5) . . ?
C12 C13 C24A 117.0(5) . . ?
C24A C13 C14 128.4(5) . . ?
C15 C14 C13 122.0(5) . . ?
C19 C14 C13 119.3(4) . . ?
C19 C14 C15 117.4(5) . . ?
C14 C15 H15 119.8 . . ?
C16 C15 C14 120.4(5) . . ?
C16 C15 H15 119.8 . . ?
C15 C16 H16 119.4 . . ?
C15 C16 C17 121.1(5) . . ?
C17 C16 H16 119.4 . . ?
C16 C17 H17 119.8 . . ?
C16 C17 C18 120.5(5) . . ?
C18 C17 H17 119.8 . . ?
C17 C18 C1 124.1(5) . . ?
C19 C18 C1 118.6(5) . . ?
C19 C18 C17 116.9(5) . . ?
C14 C19 C18 123.4(5) . . ?
C14 C19 H19 118.3 . . ?
C18 C19 H19 118.3 . . ?
C11 C20 H20 120.4 . . ?
C11 C20 C20A 119.1(5) . . ?
C20A C20 H20 120.4 . . ?
C20 C20A C21 119.0(5) . . ?
C20 C20A C24A 121.4(5) . . ?
C21 C20A C24A 119.6(5) . . ?
C20A C21 H21 119.0 . . ?
C22 C21 C20A 121.9(5) . . ?
C22 C21 H21 119.0 . . ?
C21 C22 C23 118.2(6) . . ?
C21 C22 C25 122.4(5) . . ?
C23 C22 C25 119.4(5) . . ?
C22 C23 H23 118.4 . . ?
C24 C23 C22 123.2(6) . . ?
C24 C23 H23 118.4 . . ?
C23 C24 C24A 119.2(5) . . ?
C23 C24 C26 117.8(5) . . ?
C24A C24 C26 122.9(6) . . ?
C20A C24A C13 118.3(5) . . ?
C20A C24A C24 117.8(5) . . ?
C24 C24A C13 123.9(5) . . ?
C22 C25 H25A 109.5 . . ?
C22 C25 H25B 109.5 . . ?
C22 C25 H25C 109.5 . . ?
H25A C25 H25B 109.5 . . ?
H25A C25 H25C 109.5 . . ?
H25B C25 H25C 109.5 . . ?
C24 C26 H26A 109.5 . . ?
C24 C26 H26B 109.5 . . ?
C24 C26 H26C 109.5 . . ?
H26A C26 H26B 109.5 . . ?
H26A C26 H26C 109.5 . . ?
H26B C26 H26C 109.5 . . ?
C28 C27 C3 119.3(5) . . ?
C32 C27 C3 120.7(5) . . ?
C32 C27 C28 120.0(5) . . ?
C27 C28 C33 122.0(5) . . ?
C29 C28 C27 119.8(6) . . ?
C29 C28 C33 118.2(5) . . ?
C28 C29 H29 119.1 . . ?
C28 C29 C30 121.7(5) . . ?
C30 C29 H29 119.1 . . ?
C29 C30 C34 121.6(6) . . ?
C31 C30 C29 116.6(6) . . ?
C31 C30 C34 121.8(7) . . ?
C30 C31 H31 117.9 . . ?
C32 C31 C30 124.2(6) . . ?
C32 C31 H31 117.9 . . ?
C27 C32 C35 123.5(5) . . ?
C31 C32 C27 117.7(5) . . ?
C31 C32 C35 118.8(6) . . ?
C28 C33 H33A 109.5 . . ?
C28 C33 H33B 109.5 . . ?
C28 C33 H33C 109.5 . . ?
H33A C33 H33B 109.5 . . ?
H33A C33 H33C 109.5 . . ?
H33B C33 H33C 109.5 . . ?
C30 C34 H34A 109.5 . . ?
C30 C34 H34B 109.5 . . ?
C30 C34 H34C 109.5 . . ?
H34A C34 H34B 109.5 . . ?
H34A C34 H34C 109.5 . . ?
H34B C34 H34C 109.5 . . ?
C32 C35 H35A 109.5 . . ?
C32 C35 H35B 109.5 . . ?
C32 C35 H35C 109.5 . . ?
H35A C35 H35B 109.5 . . ?
H35A C35 H35C 109.5 . . ?
H35B C35 H35C 109.5 . . ?
C37 C36 C8 121.4(5) . . ?
C41 C36 C8 123.5(6) . . ?
C41 C36 C37 115.1(5) . . ?
F1 C37 C36 119.7(5) . . ?
F1 C37 C38 118.2(5) . . ?
C38 C37 C36 122.1(5) . . ?
F2 C38 C37 119.7(6) . . ?
F2 C38 C39 119.7(6) . . ?
C39 C38 C37 120.6(6) . . ?
F3 C39 C38 120.5(6) . . ?
F3 C39 C40 120.3(6) . . ?
C38 C39 C40 119.2(6) . . ?
F4 C40 C39 120.1(6) . . ?
F4 C40 C41 121.1(6) . . ?
C39 C40 C41 118.8(6) . . ?
F5 C41 C36 119.3(5) . . ?
F5 C41 C40 116.5(5) . . ?
C40 C41 C36 124.2(6) . . ?

loop_
_geom_bond_atom_site_label_1
_geom_bond_atom_site_label_2
_geom_bond_distance
_geom_bond_site_symmetry_2
_geom_bond_publ_flag
F1 C37 1.350(6) . ?
F2 C38 1.359(7) . ?
F3 C39 1.333(6) . ?
F4 C40 1.332(6) . ?
F5 C41 1.360(7) . ?
O1 C10 1.222(6) . ?
N1 C4 1.407(7) . ?
N1 C7 1.342(6) . ?
N2 H2 0.8600 . ?
N2 C9 1.360(7) . ?
N2 C12 1.395(7) . ?
C1 C1' 1.411(6) . ?
C1 C2 1.408(8) . ?
C1 C18 1.500(8) . ?
C1" H1" 0.9300 . ?
C1" C1' 1.372(7) . ?
C1" C2" 1.375(8) . ?
C1' H1' 0.9300 . ?
C2 C2' 1.411(7) . ?
C2 C3 1.493(7) . ?
C2" H2" 0.9300 . ?
C2" C2' 1.373(7) . ?
C2' H2' 0.9300 . ?
C3 C4 1.380(7) . ?
C3 C27 1.508(8) . ?
C4 C5 1.456(7) . ?
C5 H5 0.9300 . ?
C5 C6 1.326(7) . ?
C6 H6 0.9300 . ?
C6 C7 1.445(8) . ?
C7 C8 1.431(8) . ?
C8 C9 1.368(8) . ?
C8 C36 1.481(7) . ?
C9 C10 1.525(8) . ?
C10 C11 1.475(8) . ?
C11 C12 1.414(7) . ?
C11 C20 1.366(8) . ?
C12 C13 1.369(8) . ?
C13 C14 1.497(7) . ?
C13 C24A 1.447(8) . ?
C14 C15 1.403(7) . ?
C14 C19 1.388(7) . ?
C15 H15 0.9300 . ?
C15 C16 1.366(8) . ?
C16 H16 0.9300 . ?
C16 C17 1.390(8) . ?
C17 H17 0.9300 . ?
C17 C18 1.397(7) . ?
C18 C19 1.395(7) . ?
C19 H19 0.9300 . ?
C20 H20 0.9300 . ?
C20 C20A 1.414(7) . ?
C20A C21 1.426(8) . ?
C20A C24A 1.432(7) . ?
C21 H21 0.9300 . ?
C21 C22 1.355(8) . ?
C22 C23 1.410(8) . ?
C22 C25 1.511(8) . ?
C23 H23 0.9300 . ?
C23 C24 1.378(8) . ?
C24 C24A 1.434(8) . ?
C24 C26 1.502(7) . ?
C25 H25A 0.9600 . ?
C25 H25B 0.9600 . ?
C25 H25C 0.9600 . ?
C26 H26A 0.9600 . ?
C26 H26B 0.9600 . ?
C26 H26C 0.9600 . ?
C27 C28 1.411(7) . ?
C27 C32 1.405(8) . ?
C28 C29 1.380(8) . ?
C28 C33 1.519(8) . ?
C29 H29 0.9300 . ?
C29 C30 1.403(9) . ?
C30 C31 1.394(8) . ?
C30 C34 1.500(9) . ?
C31 H31 0.9300 . ?
C31 C32 1.380(8) . ?
C32 C35 1.502(8) . ?
C33 H33A 0.9600 . ?
C33 H33B 0.9600 . ?
C33 H33C 0.9600 . ?
C34 H34A 0.9600 . ?
C34 H34B 0.9600 . ?
C34 H34C 0.9600 . ?
C35 H35A 0.9600 . ?
C35 H35B 0.9600 . ?
C35 H35C 0.9600 . ?
C36 C37 1.387(8) . ?
C36 C41 1.377(8) . ?
C37 C38 1.387(8) . ?
C38 C39 1.365(8) . ?
C39 C40 1.377(9) . ?
C40 C41 1.380(8) . ?

loop_
_smtbx_masks_void_nr
_smtbx_masks_void_average_x
_smtbx_masks_void_average_y
_smtbx_masks_void_average_z
_smtbx_masks_void_volume
_smtbx_masks_void_count_electrons
_smtbx_masks_void_content
1 -0.500 0.500 0.000 376.3 123.5 ?
